data_4309099
loop_
_publ_author_name
'Yu-Bin Dong'
'Hai-Ying Wang'
'Jian-Ping Ma'
'Da-Zhong Shen'
'Ru-Qi Huang'

_publ_section_title
;
Synthesis and Characterization of New Coordination Polymers Generated from
Bent Bis(Cyanophenyl)oxadiazole Ligands and Ag(I) Salts
;
_journal_name_full 'Inorganic Chemistry'
_journal_page_first 4679
_journal_page_last 4692
_journal_paper_doi 10.1021/ic050218s
_journal_volume 44
_journal_year 2005
_chemical_formula_sum 'C16 H10 Ag F6 N4 O2 Sb'
_chemical_formula_weight 633.90
_chemical_name_systematic
; 
 ? 
;
_space_group_IT_number 2
_symmetry_cell_setting triclinic
_symmetry_space_group_name_Hall '-P 1'
_symmetry_space_group_name_H-M 'P -1'
_atom_sites_solution_hydrogens geom
_atom_sites_solution_primary direct
_atom_sites_solution_secondary difmap
_audit_creation_method SHELXL-97
_cell_angle_alpha 98.012(2)
_cell_angle_beta 106.259(2)
_cell_angle_gamma 112.362(2)
_cell_formula_units_Z 2
_cell_length_a 8.2621(9)
_cell_length_b 10.6127(12)
_cell_length_c 13.3685(15)
_cell_measurement_reflns_used 2525
_cell_measurement_temperature 298(2)
_cell_measurement_theta_max 26.758
_cell_measurement_theta_min 2.327
_cell_volume 999.97(19)
_computing_cell_refinement 'Bruker SMART'
_computing_data_collection 'Bruker SMART'
_computing_data_reduction 'Bruker SAINT'
_computing_molecular_graphics 'Bruker SHELXTL'
_computing_publication_material 'Bruker SHELXTL'
_computing_structure_refinement 'SHELXL-97 (Sheldrick, 1997)'
_computing_structure_solution 'SHELXS-97 (Sheldrick, 1990)'
_diffrn_ambient_temperature 298(2)
_diffrn_measured_fraction_theta_full 0.980
_diffrn_measured_fraction_theta_max 0.980
_diffrn_measurement_device_type 'CCD area detector'
_diffrn_measurement_method 'phi and omega scans'
_diffrn_radiation_monochromator graphite
_diffrn_radiation_source 'fine-focus sealed tube'
_diffrn_radiation_type MoK\a
_diffrn_radiation_wavelength 0.71073
_diffrn_reflns_av_R_equivalents 0.0163
_diffrn_reflns_av_sigmaI/netI 0.0336
_diffrn_reflns_limit_h_max 10
_diffrn_reflns_limit_h_min -9
_diffrn_reflns_limit_k_max 12
_diffrn_reflns_limit_k_min -12
_diffrn_reflns_limit_l_max 11
_diffrn_reflns_limit_l_min -16
_diffrn_reflns_number 5430
_diffrn_reflns_theta_full 25.50
_diffrn_reflns_theta_max 25.50
_diffrn_reflns_theta_min 1.65
_exptl_absorpt_coefficient_mu 2.405
_exptl_absorpt_correction_T_max 0.9535
_exptl_absorpt_correction_T_min 0.4781
_exptl_absorpt_correction_type multi-scan
_exptl_absorpt_process_details sadabs
_exptl_crystal_colour colourless
_exptl_crystal_density_diffrn 2.105
_exptl_crystal_density_method 'not measured'
_exptl_crystal_description plane
_exptl_crystal_F_000 604
_exptl_crystal_size_max 0.36
_exptl_crystal_size_mid 0.12
_exptl_crystal_size_min 0.02
_refine_diff_density_max 2.163
_refine_diff_density_min -0.768
_refine_diff_density_rms 0.133
_refine_ls_extinction_method none
_refine_ls_goodness_of_fit_ref 1.035
_refine_ls_hydrogen_treatment mixed
_refine_ls_matrix_type full
_refine_ls_number_parameters 272
_refine_ls_number_reflns 3637
_refine_ls_number_restraints 3
_refine_ls_restrained_S_all 1.036
_refine_ls_R_factor_all 0.0538
_refine_ls_R_factor_gt 0.0478
_refine_ls_shift/su_max 0.000
_refine_ls_shift/su_mean 0.000
_refine_ls_structure_factor_coef Fsqd
_refine_ls_weighting_details 'calc w=1/[\s^2^(Fo^2^)+(0.0738P)^2^+2.4548P] where P=(Fo^2^+2Fc^2^)/3'
_refine_ls_weighting_scheme calc
_refine_ls_wR_factor_gt 0.1254
_refine_ls_wR_factor_ref 0.1303
_reflns_number_gt 3202
_reflns_number_total 3637
_reflns_threshold_expression >2sigma(I)
_cod_data_source_file ic050218ssi20050210_123644_4.cif
_cod_data_source_block 4-41111fm
_cod_depositor_comments
;
The following automatic conversions were performed:
'_symmetry_cell_setting' value 'Triclinic' changed to 'triclinic'
according to '/home/saulius/struct/CIF-dictionaries/cif_core.dic'
dictionary named 'cif_core.dic' version 2.4.1 from 2010-06-29.

Automatic conversion script
Id: cif_fix_enum 1527 2010-12-29 10:47:43Z saulius 
;
_cod_database_code 4309099

loop_
_symmetry_equiv_pos_as_xyz
'x, y, z'
'-x, -y, -z'

loop_
_atom_site_label
_atom_site_type_symbol
_atom_site_fract_x
_atom_site_fract_y
_atom_site_fract_z
_atom_site_U_iso_or_equiv
_atom_site_adp_type
_atom_site_occupancy
_atom_site_symmetry_multiplicity
_atom_site_calc_flag
_atom_site_refinement_flags
_atom_site_disorder_assembly
_atom_site_disorder_group
Ag1 Ag 0.90419(7) 0.31385(5) -0.00104(4) 0.04844(18) Uani 1 1 d . . .
N1 N 0.9872(6) 0.6202(4) 0.1352(4) 0.0340(10) Uani 1 1 d . . .
N2 N 0.9180(6) 0.4773(4) 0.1350(4) 0.0348(10) Uani 1 1 d . . .
N3 N 1.0458(10) 1.1905(7) 0.0940(6) 0.0720(18) Uani 1 1 d . . .
N4 N 0.3866(9) -0.1178(7) 0.0981(6) 0.0726(18) Uani 1 1 d . . .
C1 C 0.5095(9) -0.0209(7) 0.1580(6) 0.0509(15) Uani 1 1 d . . .
C2 C 0.6678(8) 0.1038(6) 0.2338(5) 0.0438(14) Uani 1 1 d . . .
C3 C 0.7652(10) 0.1018(7) 0.3350(6) 0.0553(17) Uani 1 1 d . . .
H3 H 0.7304 0.0180 0.3554 0.066 Uiso 1 1 calc R . .
C4 C 0.9149(10) 0.2247(7) 0.4061(5) 0.0558(17) Uani 1 1 d . . .
H4 H 0.9794 0.2238 0.4751 0.067 Uiso 1 1 calc R . .
C5 C 0.9708(8) 0.3512(6) 0.3754(5) 0.0454(14) Uani 1 1 d . . .
H5 H 1.0722 0.4339 0.4233 0.054 Uiso 1 1 calc R . .
C6 C 0.8727(8) 0.3510(6) 0.2730(5) 0.0361(12) Uani 1 1 d . . .
C7 C 0.7192(8) 0.2285(6) 0.2022(5) 0.0395(12) Uani 1 1 d . . .
H7 H 0.6510 0.2297 0.1342 0.047 Uiso 1 1 calc R . .
C8 C 0.9298(7) 0.4752(5) 0.2324(4) 0.0341(11) Uani 1 1 d . . .
C9 C 1.0356(7) 0.6937(6) 0.2323(4) 0.0342(11) Uani 1 1 d . . .
C10 C 1.1124(7) 0.8463(5) 0.2731(4) 0.0347(11) Uani 1 1 d . . .
C11 C 1.2353(9) 0.9200(6) 0.3792(5) 0.0450(14) Uani 1 1 d . . .
H11 H 1.2674 0.8715 0.4282 0.054 Uiso 1 1 calc R . .
C12 C 1.3090(10) 1.0660(7) 0.4108(5) 0.0572(17) Uani 1 1 d . . .
H12 H 1.3898 1.1152 0.4821 0.069 Uiso 1 1 calc R . .
C13 C 1.2662(10) 1.1404(6) 0.3398(6) 0.0522(16) Uani 1 1 d . . .
H13 H 1.3180 1.2388 0.3621 0.063 Uiso 1 1 calc R . .
C14 C 1.1438(9) 1.0657(6) 0.2339(5) 0.0433(13) Uani 1 1 d . . .
C15 C 1.0917(10) 1.1384(6) 0.1572(6) 0.0512(15) Uani 1 1 d . . .
C16 C 1.0653(8) 0.9193(6) 0.2009(5) 0.0382(12) Uani 1 1 d . . .
H16 H 0.9812 0.8701 0.1303 0.046 Uiso 1 1 calc R . .
O1 O 1.0058(5) 0.6087(4) 0.3008(3) 0.0368(8) Uani 1 1 d . . .
O2 O 0.659(17) 0.790(6) 0.041(4) 1.58(17) Uiso 1 1 d D . .
Sb1 Sb 0.50589(6) 0.59894(5) 0.27854(4) 0.05521(18) Uani 1 1 d . . .
F1 F 0.3284(8) 0.5552(7) 0.1384(4) 0.1001(17) Uani 1 1 d . . .
F2 F 0.6899(10) 0.7207(9) 0.2391(9) 0.167(4) Uani 1 1 d . . .
F3 F 0.4479(9) 0.7470(6) 0.3188(5) 0.1064(19) Uani 1 1 d . . .
F4 F 0.6791(11) 0.6434(10) 0.4131(6) 0.155(3) Uani 1 1 d . . .
F5 F 0.3138(8) 0.4747(7) 0.3089(6) 0.119(2) Uani 1 1 d . . .
F6 F 0.5600(10) 0.4541(8) 0.2316(7) 0.146(3) Uani 1 1 d . . .
H1O2 H 0.676(9) 0.852(5) 0.007(5) 0.050 Uiso 1 1 d D . .
H2O2 H 0.602(9) 0.707(5) -0.001(5) 0.050 Uiso 1 1 d D . .

loop_
_atom_site_aniso_label
_atom_site_aniso_U_11
_atom_site_aniso_U_22
_atom_site_aniso_U_33
_atom_site_aniso_U_23
_atom_site_aniso_U_13
_atom_site_aniso_U_12
Ag1 0.0694(3) 0.0317(3) 0.0406(3) 0.00907(19) 0.0228(2) 0.0169(2)
N1 0.039(2) 0.026(2) 0.036(2) 0.0090(19) 0.0146(19) 0.0119(19)
N2 0.040(2) 0.022(2) 0.041(3) 0.0068(18) 0.016(2) 0.0113(18)
N3 0.088(5) 0.057(4) 0.071(4) 0.025(3) 0.014(4) 0.041(4)
N4 0.062(4) 0.045(3) 0.077(4) 0.009(3) 0.017(3) -0.001(3)
C1 0.050(4) 0.038(3) 0.057(4) 0.015(3) 0.022(3) 0.009(3)
C2 0.038(3) 0.034(3) 0.051(3) 0.009(3) 0.021(3) 0.005(2)
C3 0.054(4) 0.048(4) 0.063(4) 0.032(3) 0.021(3) 0.016(3)
C4 0.056(4) 0.054(4) 0.046(4) 0.022(3) 0.013(3) 0.013(3)
C5 0.045(3) 0.038(3) 0.038(3) 0.009(2) 0.010(3) 0.007(3)
C6 0.041(3) 0.032(3) 0.042(3) 0.014(2) 0.024(2) 0.015(2)
C7 0.039(3) 0.033(3) 0.040(3) 0.012(2) 0.014(2) 0.009(2)
C8 0.031(3) 0.026(3) 0.037(3) 0.002(2) 0.010(2) 0.009(2)
C9 0.034(3) 0.031(3) 0.034(3) 0.011(2) 0.011(2) 0.013(2)
C10 0.039(3) 0.028(3) 0.037(3) 0.007(2) 0.017(2) 0.013(2)
C11 0.056(4) 0.033(3) 0.042(3) 0.010(2) 0.012(3) 0.020(3)
C12 0.065(4) 0.045(4) 0.041(3) -0.002(3) -0.001(3) 0.022(3)
C13 0.062(4) 0.024(3) 0.059(4) 0.004(3) 0.014(3) 0.015(3)
C14 0.054(3) 0.036(3) 0.049(3) 0.014(3) 0.020(3) 0.028(3)
C15 0.066(4) 0.033(3) 0.058(4) 0.009(3) 0.021(3) 0.027(3)
C16 0.042(3) 0.031(3) 0.038(3) 0.005(2) 0.010(2) 0.019(2)
O1 0.043(2) 0.0277(19) 0.0345(19) 0.0083(15) 0.0135(16) 0.0103(16)
Sb1 0.0357(3) 0.0459(3) 0.0782(4) 0.0081(2) 0.0179(2) 0.0174(2)
F1 0.092(4) 0.118(5) 0.082(3) 0.017(3) 0.012(3) 0.055(4)
F2 0.087(4) 0.172(8) 0.265(11) 0.105(8) 0.102(6) 0.038(5)
F3 0.113(4) 0.078(3) 0.117(4) -0.011(3) 0.018(4) 0.061(3)
F4 0.118(5) 0.188(8) 0.098(5) -0.005(5) -0.039(4) 0.076(5)
F5 0.083(4) 0.122(5) 0.163(6) 0.079(5) 0.060(4) 0.032(4)
F6 0.128(5) 0.124(5) 0.188(7) -0.016(5) 0.025(5) 0.098(5)

loop_
_atom_type_symbol
_atom_type_description
_atom_type_scat_dispersion_real
_atom_type_scat_dispersion_imag
_atom_type_scat_source
C C 0.0033 0.0016 'International Tables Vol C Tables 4.2.6.8 and 6.1.1.4'
H H 0.0000 0.0000 'International Tables Vol C Tables 4.2.6.8 and 6.1.1.4'
N N 0.0061 0.0033 'International Tables Vol C Tables 4.2.6.8 and 6.1.1.4'
O O 0.0106 0.0060 'International Tables Vol C Tables 4.2.6.8 and 6.1.1.4'
F F 0.0171 0.0103 'International Tables Vol C Tables 4.2.6.8 and 6.1.1.4'
Ag Ag -0.8971 1.1015 'International Tables Vol C Tables 4.2.6.8 and 6.1.1.4'
Sb Sb -0.5866 1.5461 'International Tables Vol C Tables 4.2.6.8 and 6.1.1.4'

loop_
_geom_angle_atom_site_label_1
_geom_angle_atom_site_label_2
_geom_angle_atom_site_label_3
_geom_angle
_geom_angle_site_symmetry_1
_geom_angle_site_symmetry_3
_geom_angle_publ_flag
N2 Ag1 N1 121.21(15) . 2_765 ?
N2 Ag1 N4 117.5(2) . 2_655 ?
N1 Ag1 N4 103.0(2) 2_765 2_655 ?
N2 Ag1 N3 102.5(2) . 1_545 ?
N1 Ag1 N3 114.0(2) 2_765 1_545 ?
N4 Ag1 N3 96.2(2) 2_655 1_545 ?
C9 N1 N2 107.2(4) . . ?
C9 N1 Ag1 128.9(4) . 2_765 ?
N2 N1 Ag1 119.1(3) . 2_765 ?
C8 N2 N1 106.5(4) . . ?
C8 N2 Ag1 130.0(4) . . ?
N1 N2 Ag1 119.6(3) . . ?
C15 N3 Ag1 162.0(7) . 1_565 ?
C1 N4 Ag1 166.8(7) . 2_655 ?
N4 C1 C2 179.3(8) . . ?
C3 C2 C7 120.6(6) . . ?
C3 C2 C1 121.5(6) . . ?
C7 C2 C1 117.8(6) . . ?
C2 C3 C4 119.7(6) . . ?
C2 C3 H3 120.2 . . ?
C4 C3 H3 120.2 . . ?
C3 C4 C5 120.6(6) . . ?
C3 C4 H4 119.7 . . ?
C5 C4 H4 119.7 . . ?
C6 C5 C4 118.9(6) . . ?
C6 C5 H5 120.5 . . ?
C4 C5 H5 120.5 . . ?
C5 C6 C7 120.6(5) . . ?
C5 C6 C8 122.2(5) . . ?
C7 C6 C8 117.2(5) . . ?
C6 C7 C2 119.5(5) . . ?
C6 C7 H7 120.2 . . ?
C2 C7 H7 120.2 . . ?
N2 C8 O1 112.2(4) . . ?
N2 C8 C6 127.3(5) . . ?
O1 C8 C6 120.5(5) . . ?
N1 C9 O1 111.5(5) . . ?
N1 C9 C10 128.1(5) . . ?
O1 C9 C10 120.4(5) . . ?
C16 C10 C11 120.0(5) . . ?
C16 C10 C9 117.5(5) . . ?
C11 C10 C9 122.5(5) . . ?
C12 C11 C10 119.2(6) . . ?
C12 C11 H11 120.4 . . ?
C10 C11 H11 120.4 . . ?
C13 C12 C11 121.6(6) . . ?
C13 C12 H12 119.2 . . ?
C11 C12 H12 119.2 . . ?
C12 C13 C14 118.7(6) . . ?
C12 C13 H13 120.6 . . ?
C14 C13 H13 120.6 . . ?
C16 C14 C13 120.7(5) . . ?
C16 C14 C15 118.5(6) . . ?
C13 C14 C15 120.8(6) . . ?
N3 C15 C14 177.3(7) . . ?
C10 C16 C14 119.8(5) . . ?
C10 C16 H16 120.1 . . ?
C14 C16 H16 120.1 . . ?
C8 O1 C9 102.6(4) . . ?
H1O2 O2 H2O2 111(3) . . ?
F4 Sb1 F5 93.8(4) . . ?
F4 Sb1 F6 90.1(4) . . ?
F5 Sb1 F6 90.0(4) . . ?
F4 Sb1 F2 89.7(5) . . ?
F5 Sb1 F2 176.5(4) . . ?
F6 Sb1 F2 89.5(4) . . ?
F4 Sb1 F3 92.5(3) . . ?
F5 Sb1 F3 91.3(3) . . ?
F6 Sb1 F3 177.0(3) . . ?
F2 Sb1 F3 89.0(4) . . ?
F4 Sb1 F1 179.2(4) . . ?
F5 Sb1 F1 87.0(3) . . ?
F6 Sb1 F1 90.1(3) . . ?
F2 Sb1 F1 89.5(4) . . ?
F3 Sb1 F1 87.2(3) . . ?

loop_
_geom_bond_atom_site_label_1
_geom_bond_atom_site_label_2
_geom_bond_distance
_geom_bond_site_symmetry_2
_geom_bond_publ_flag
Ag1 N2 2.277(4) . ?
Ag1 N1 2.299(4) 2_765 ?
Ag1 N4 2.341(6) 2_655 ?
Ag1 N3 2.344(6) 1_545 ?
N1 C9 1.282(7) . ?
N1 N2 1.402(6) . ?
N1 Ag1 2.299(4) 2_765 ?
N2 C8 1.282(7) . ?
N3 C15 1.129(9) . ?
N3 Ag1 2.344(6) 1_565 ?
N4 C1 1.118(9) . ?
N4 Ag1 2.341(6) 2_655 ?
C1 C2 1.434(9) . ?
C2 C3 1.375(9) . ?
C2 C7 1.392(8) . ?
C3 C4 1.379(10) . ?
C3 H3 0.9300 . ?
C4 C5 1.405(9) . ?
C4 H4 0.9300 . ?
C5 C6 1.382(8) . ?
C5 H5 0.9300 . ?
C6 C7 1.387(8) . ?
C6 C8 1.457(7) . ?
C7 H7 0.9300 . ?
C8 O1 1.370(6) . ?
C9 O1 1.378(6) . ?
C9 C10 1.450(7) . ?
C10 C16 1.382(8) . ?
C10 C11 1.391(8) . ?
C11 C12 1.381(9) . ?
C11 H11 0.9300 . ?
C12 C13 1.373(9) . ?
C12 H12 0.9300 . ?
C13 C14 1.389(9) . ?
C13 H13 0.9300 . ?
C14 C16 1.383(8) . ?
C14 C15 1.433(9) . ?
C16 H16 0.9300 . ?
O2 H1O2 0.851(10) . ?
O2 H2O2 0.847(10) . ?
Sb1 F4 1.821(6) . ?
Sb1 F5 1.827(5) . ?
Sb1 F6 1.835(5) . ?
Sb1 F2 1.845(6) . ?
Sb1 F3 1.863(5) . ?
Sb1 F1 1.891(5) . ?

loop_
_geom_torsion_atom_site_label_1
_geom_torsion_atom_site_label_2
_geom_torsion_atom_site_label_3
_geom_torsion_atom_site_label_4
_geom_torsion
_geom_torsion_site_symmetry_1
_geom_torsion_site_symmetry_2
_geom_torsion_site_symmetry_3
_geom_torsion_site_symmetry_4
_geom_torsion_publ_flag
C9 N1 N2 C8 0.0(6) . . . . ?
Ag1 N1 N2 C8 157.7(3) 2_765 . . . ?
C9 N1 N2 Ag1 -160.1(4) . . . . ?
Ag1 N1 N2 Ag1 -2.4(5) 2_765 . . . ?
N1 Ag1 N2 C8 -152.3(4) 2_765 . . . ?
N4 Ag1 N2 C8 80.0(5) 2_655 . . . ?
N3 Ag1 N2 C8 -23.9(5) 1_545 . . . ?
N1 Ag1 N2 N1 2.5(5) 2_765 . . . ?
N4 Ag1 N2 N1 -125.2(4) 2_655 . . . ?
N3 Ag1 N2 N1 130.9(4) 1_545 . . . ?
Ag1 N4 C1 C2 -149(74) 2_655 . . . ?
N4 C1 C2 C3 -143(76) . . . . ?
N4 C1 C2 C7 38(76) . . . . ?
C7 C2 C3 C4 0.3(11) . . . . ?
C1 C2 C3 C4 -179.0(7) . . . . ?
C2 C3 C4 C5 -1.2(11) . . . . ?
C3 C4 C5 C6 0.4(11) . . . . ?
C4 C5 C6 C7 1.2(9) . . . . ?
C4 C5 C6 C8 -175.7(6) . . . . ?
C5 C6 C7 C2 -2.1(9) . . . . ?
C8 C6 C7 C2 174.9(5) . . . . ?
C3 C2 C7 C6 1.4(9) . . . . ?
C1 C2 C7 C6 -179.4(6) . . . . ?
N1 N2 C8 O1 -0.8(6) . . . . ?
Ag1 N2 C8 O1 156.5(3) . . . . ?
N1 N2 C8 C6 179.1(5) . . . . ?
Ag1 N2 C8 C6 -23.6(8) . . . . ?
C5 C6 C8 N2 144.3(6) . . . . ?
C7 C6 C8 N2 -32.7(8) . . . . ?
C5 C6 C8 O1 -35.8(8) . . . . ?
C7 C6 C8 O1 147.2(5) . . . . ?
N2 N1 C9 O1 0.8(6) . . . . ?
Ag1 N1 C9 O1 -153.9(3) 2_765 . . . ?
N2 N1 C9 C10 -179.0(5) . . . . ?
Ag1 N1 C9 C10 26.3(8) 2_765 . . . ?
N1 C9 C10 C16 27.5(9) . . . . ?
O1 C9 C10 C16 -152.2(5) . . . . ?
N1 C9 C10 C11 -149.8(6) . . . . ?
O1 C9 C10 C11 30.5(8) . . . . ?
C16 C10 C11 C12 -0.1(9) . . . . ?
C9 C10 C11 C12 177.2(6) . . . . ?
C10 C11 C12 C13 -0.9(11) . . . . ?
C11 C12 C13 C14 0.7(11) . . . . ?
C12 C13 C14 C16 0.5(10) . . . . ?
C12 C13 C14 C15 178.7(7) . . . . ?
Ag1 N3 C15 C14 106(17) 1_565 . . . ?
C16 C14 C15 N3 4(17) . . . . ?
C13 C14 C15 N3 -174(17) . . . . ?
C11 C10 C16 C14 1.3(9) . . . . ?
C9 C10 C16 C14 -176.1(5) . . . . ?
C13 C14 C16 C10 -1.6(9) . . . . ?
C15 C14 C16 C10 -179.8(6) . . . . ?
N2 C8 O1 C9 1.3(6) . . . . ?
C6 C8 O1 C9 -178.6(5) . . . . ?
N1 C9 O1 C8 -1.2(6) . . . . ?
C10 C9 O1 C8 178.5(5) . . . . ?
